data_4117358
loop_
_publ_author_name
'Yuta Fujiwara'
'Janice A. Dixon'
'Rodrigo A. Rodriguez'
'Ryan D. Baxter'
'Darryl D. Dixon'
'Michael R. Collins'
'Donna G. Blackmond'
'Phil S. Baran'

_publ_section_title
;
 A New Reagent for Direct Difluoromethylation
;
_journal_name_full 'Journal of the American Chemical Society'
_journal_page_first 1494
_journal_page_last 1497
_journal_paper_doi 10.1021/ja211422g
_journal_volume 134
_journal_year 2012
_chemical_formula_sum 'C7 H4 F2 N2'
_chemical_formula_weight 154.12
_chemical_name_systematic
; 
 ? 
;
_space_group_IT_number 2
_symmetry_cell_setting triclinic
_symmetry_space_group_name_Hall '-P 1'
_symmetry_space_group_name_H-M 'P -1'
_atom_sites_solution_hydrogens geom
_atom_sites_solution_primary direct
_atom_sites_solution_secondary difmap
_audit_creation_method SHELXL-97
_cell_angle_alpha 103.999(2)
_cell_angle_beta 97.334(2)
_cell_angle_gamma 91.227(2)
_cell_formula_units_Z 2
_cell_length_a 4.0541(8)
_cell_length_b 6.6842(13)
_cell_length_c 13.040(3)
_cell_measurement_reflns_used 1541
_cell_measurement_temperature 150(2)
_cell_measurement_theta_max 25.86
_cell_measurement_theta_min 3.15
_cell_volume 339.56(12)
_computing_cell_refinement 'Bruker SAINT'
_computing_data_collection 'Bruker APEX2'
_computing_data_reduction 'Bruker SAINT'
_computing_molecular_graphics 'Bruker SHELXTL'
_computing_publication_material 'Bruker SHELXTL'
_computing_structure_refinement 'SHELXL-97 (Sheldrick, 1997)'
_computing_structure_solution 'SHELXS-97 (Sheldrick, 1990)'
_diffrn_ambient_temperature 150(2)
_diffrn_measured_fraction_theta_full 0.996
_diffrn_measured_fraction_theta_max 0.990
_diffrn_measurement_device_type 'Bruker APEX-II CCD'
_diffrn_measurement_method '\f and \w scans'
_diffrn_radiation_monochromator graphite
_diffrn_radiation_source 'fine-focus sealed tube'
_diffrn_radiation_type MoK\a
_diffrn_radiation_wavelength 0.71073
_diffrn_reflns_av_R_equivalents 0.0225
_diffrn_reflns_av_sigmaI/netI 0.0328
_diffrn_reflns_limit_h_max 4
_diffrn_reflns_limit_h_min -4
_diffrn_reflns_limit_k_max 6
_diffrn_reflns_limit_k_min -8
_diffrn_reflns_limit_l_max 15
_diffrn_reflns_limit_l_min -15
_diffrn_reflns_number 3059
_diffrn_reflns_theta_full 25.00
_diffrn_reflns_theta_max 25.89
_diffrn_reflns_theta_min 1.62
_exptl_absorpt_coefficient_mu 0.133
_exptl_absorpt_correction_T_max 0.943
_exptl_absorpt_correction_T_min 0.890
_exptl_absorpt_correction_type multiu-scan
_exptl_crystal_colour colorless
_exptl_crystal_density_diffrn 1.507
_exptl_crystal_description needle
_exptl_crystal_F_000 156
_exptl_crystal_size_max 0.25
_exptl_crystal_size_mid 0.08
_exptl_crystal_size_min 0.05
_refine_diff_density_max 0.185
_refine_diff_density_min -0.222
_refine_diff_density_rms 0.045
_refine_ls_extinction_method none
_refine_ls_goodness_of_fit_ref 1.058
_refine_ls_hydrogen_treatment constr
_refine_ls_matrix_type full
_refine_ls_number_parameters 100
_refine_ls_number_reflns 1292
_refine_ls_number_restraints 0
_refine_ls_restrained_S_all 1.058
_refine_ls_R_factor_all 0.0527
_refine_ls_R_factor_gt 0.0409
_refine_ls_shift/su_max 0.002
_refine_ls_shift/su_mean 0.000
_refine_ls_structure_factor_coef Fsqd
_refine_ls_weighting_details 'calc w=1/[\s^2^(Fo^2^)+(0.0690P)^2^+0.0401P] where P=(Fo^2^+2Fc^2^)/3'
_refine_ls_weighting_scheme calc
_refine_ls_wR_factor_gt 0.1142
_refine_ls_wR_factor_ref 0.1230
_reflns_number_gt 1035
_reflns_number_total 1292
_reflns_threshold_expression >2sigma(I)
_cod_data_source_file ja211422g_si_003.cif
_cod_data_source_block baran244
_cod_original_cell_volume 339.56(11)
_cod_database_code 4117358

loop_
_symmetry_equiv_pos_as_xyz
'x, y, z'
'-x, -y, -z'

loop_
_atom_site_label
_atom_site_type_symbol
_atom_site_fract_x
_atom_site_fract_y
_atom_site_fract_z
_atom_site_U_iso_or_equiv
_atom_site_adp_type
_atom_site_occupancy
_atom_site_symmetry_multiplicity
_atom_site_calc_flag
_atom_site_refinement_flags
F1 F 0.2226(3) 0.12394(16) 0.94927(8) 0.0397(3) Uani 1 1 d .
F2 F 0.5331(3) 0.02051(15) 0.82302(8) 0.0418(3) Uani 1 1 d .
N1 N -0.3083(5) 0.2278(3) 0.45851(14) 0.0555(5) Uani 1 1 d .
N2 N 0.1713(4) 0.5079(2) 0.87506(11) 0.0318(4) Uani 1 1 d .
C1 C -0.2029(5) 0.2870(3) 0.54685(15) 0.0409(5) Uani 1 1 d .
C2 C -0.0719(4) 0.3633(3) 0.65926(14) 0.0321(4) Uani 1 1 d .
C3 C 0.1128(4) 0.2359(2) 0.71300(14) 0.0314(4) Uani 1 1 d .
H3 H 0.1577 0.0996 0.6774 0.038 Uiso 1 1 calc R
C4 C 0.2277(4) 0.3169(2) 0.82045(13) 0.0283(4) Uani 1 1 d .
C5 C 0.4260(4) 0.1938(3) 0.88755(14) 0.0312(4) Uani 1 1 d .
H5 H 0.6195 0.2802 0.9334 0.037 Uiso 1 1 calc R
C6 C -0.0085(5) 0.6260(3) 0.82124(15) 0.0346(4) Uani 1 1 d .
H6 H -0.0511 0.7613 0.8589 0.042 Uiso 1 1 calc R
C7 C -0.1350(4) 0.5618(3) 0.71400(15) 0.0339(4) Uani 1 1 d .
H7 H -0.2606 0.6504 0.6790 0.041 Uiso 1 1 calc R

loop_
_atom_site_aniso_label
_atom_site_aniso_U_11
_atom_site_aniso_U_22
_atom_site_aniso_U_33
_atom_site_aniso_U_23
_atom_site_aniso_U_13
_atom_site_aniso_U_12
F1 0.0402(6) 0.0463(6) 0.0366(6) 0.0182(5) 0.0041(5) 0.0068(5)
F2 0.0477(7) 0.0372(6) 0.0377(7) 0.0054(5) 0.0006(5) 0.0176(5)
N1 0.0737(13) 0.0526(11) 0.0340(10) 0.0056(8) -0.0086(9) 0.0177(9)
N2 0.0322(8) 0.0297(7) 0.0309(8) 0.0046(6) 0.0001(6) 0.0037(6)
C1 0.0491(12) 0.0389(10) 0.0333(11) 0.0082(8) 0.0005(9) 0.0116(8)
C2 0.0338(10) 0.0358(9) 0.0259(9) 0.0072(7) 0.0022(7) 0.0032(7)
C3 0.0330(10) 0.0297(9) 0.0291(9) 0.0032(7) 0.0032(7) 0.0036(7)
C4 0.0251(9) 0.0294(8) 0.0293(9) 0.0056(7) 0.0024(7) 0.0022(6)
C5 0.0303(9) 0.0311(8) 0.0303(9) 0.0050(7) 0.0019(7) 0.0040(7)
C6 0.0376(10) 0.0293(9) 0.0361(10) 0.0074(7) 0.0029(7) 0.0058(7)
C7 0.0343(9) 0.0342(9) 0.0337(10) 0.0117(7) 0.0000(7) 0.0059(7)

loop_
_atom_type_symbol
_atom_type_description
_atom_type_scat_dispersion_real
_atom_type_scat_dispersion_imag
_atom_type_scat_source
C C 0.0033 0.0016 'International Tables Vol C Tables 4.2.6.8 and 6.1.1.4'
H H 0.0000 0.0000 'International Tables Vol C Tables 4.2.6.8 and 6.1.1.4'
N N 0.0061 0.0033 'International Tables Vol C Tables 4.2.6.8 and 6.1.1.4'
F F 0.0171 0.0103 'International Tables Vol C Tables 4.2.6.8 and 6.1.1.4'

loop_
_geom_angle_atom_site_label_1
_geom_angle_atom_site_label_2
_geom_angle_atom_site_label_3
_geom_angle
C4 N2 C6 117.18(15)
N1 C1 C2 179.4(2)
C7 C2 C3 119.87(16)
C7 C2 C1 120.10(16)
C3 C2 C1 120.02(15)
C4 C3 C2 117.26(15)
N2 C4 C3 124.08(16)
N2 C4 C5 113.61(15)
C3 C4 C5 122.31(15)
F1 C5 F2 105.83(12)
F1 C5 C4 109.39(13)
F2 C5 C4 109.99(14)
N2 C6 C7 123.80(16)
C6 C7 C2 117.81(16)

loop_
_geom_bond_atom_site_label_1
_geom_bond_atom_site_label_2
_geom_bond_distance
F1 C5 1.371(2)
F2 C5 1.3718(19)
N1 C1 1.146(3)
N2 C4 1.343(2)
N2 C6 1.345(2)
C1 C2 1.456(2)
C2 C7 1.392(2)
C2 C3 1.400(2)
C3 C4 1.389(2)
C4 C5 1.512(2)
C6 C7 1.386(3)

loop_
_cod_related_entry_id
_cod_related_entry_database
_cod_related_entry_code
1 ChemSpider 28604925
